data_7015791
loop_
_publ_author_name
'Kimani, Martin M.'
'Bayse, Craig A.'
'Brumaghim, Julia L.'

_publ_section_title
;
 Synthesis, characterization, and DFT studies of thione and selone
 Cu(I) complexes with variable coordination geometries.
;
_journal_issue 14
_journal_name_full 'Dalton transactions (Cambridge, England : 2003)'
_journal_page_first 3711
_journal_page_last 3723
_journal_paper_doi 10.1039/c1dt10104h
_journal_volume 40
_journal_year 2011
_chemical_formula_moiety 'C10 H16 Cl Cu N4 S2'
_chemical_formula_sum 'C10 H16 Cl Cu N4 S2'
_chemical_formula_weight 355.38
_chemical_properties_physical 'air-sensitive, moisture-sensitive'
_space_group_IT_number 15
_symmetry_cell_setting monoclinic
_symmetry_Int_Tables_number 15
_symmetry_space_group_name_Hall '-C 2yc'
_symmetry_space_group_name_H-M 'C 1 2/c 1'
_atom_sites_solution_hydrogens geom
_atom_sites_solution_primary direct
_atom_sites_solution_secondary difmap
_audit_creation_method SHELXL-97
_cell_angle_alpha 90.00
_cell_angle_beta 105.64(3)
_cell_angle_gamma 90.00
_cell_formula_units_Z 4
_cell_length_a 10.348(2)
_cell_length_b 9.3275(19)
_cell_length_c 16.123(3)
_cell_measurement_reflns_used 6865
_cell_measurement_temperature 168.15
_cell_measurement_theta_max 26.34
_cell_measurement_theta_min 2.62
_cell_volume 1498.6(6)
_computing_cell_refinement 'CrystalClear (Rigaku/MSC,2006)'
_computing_data_collection 'CrystalClear (Rigaku/MSC,2006)'
_computing_data_reduction 'CrystalClear (Rigaku/MSC,2006)'
_computing_molecular_graphics 'SHELXTL 6.10 (Sheldrick,2008)'
_computing_publication_material 'SHELXTL 6.10 (Sheldrick,2008)'
_computing_structure_refinement 'SHELXTL 6.10 (Sheldrick,2008)'
_computing_structure_solution 'SHELXTL 6.10 (Sheldrick,2008)'
_diffrn_ambient_temperature 168.15
_diffrn_detector_area_resol_mean 14.6306
_diffrn_measured_fraction_theta_full 0.990
_diffrn_measured_fraction_theta_max 0.990
_diffrn_measurement_device_type 'Rigaku, AFC8S diffractometer'
_diffrn_measurement_method dtprofit.ref
_diffrn_radiation_monochromator graphite
_diffrn_radiation_type MoK\a
_diffrn_radiation_wavelength 0.71073
_diffrn_reflns_av_R_equivalents 0.0231
_diffrn_reflns_av_sigmaI/netI 0.0157
_diffrn_reflns_limit_h_max 12
_diffrn_reflns_limit_h_min -12
_diffrn_reflns_limit_k_max 10
_diffrn_reflns_limit_k_min -11
_diffrn_reflns_limit_l_max 20
_diffrn_reflns_limit_l_min -20
_diffrn_reflns_number 6856
_diffrn_reflns_theta_full 26.34
_diffrn_reflns_theta_max 26.34
_diffrn_reflns_theta_min 2.62
_diffrn_source 'fine-focus sealed tube'
_diffrn_standards_decay_% 0
_diffrn_standards_interval_count 0
_diffrn_standards_interval_time 0
_diffrn_standards_number 0
_exptl_absorpt_coefficient_mu 1.902
_exptl_absorpt_correction_T_max 0.6797
_exptl_absorpt_correction_T_min 0.5476
_exptl_absorpt_correction_type multi-scan
_exptl_absorpt_process_details 'REQAB, CrystalClear'
_exptl_crystal_colour colorless
_exptl_crystal_density_diffrn 1.575
_exptl_crystal_density_method 'not measured'
_exptl_crystal_description prism
_exptl_crystal_F_000 728
_exptl_crystal_recrystallization_method 'ether into methanol and DMF'
_exptl_crystal_size_max 0.36
_exptl_crystal_size_mid 0.24
_exptl_crystal_size_min 0.22
_refine_diff_density_max 0.700
_refine_diff_density_min -0.397
_refine_diff_density_rms 0.066
_refine_ls_extinction_method none
_refine_ls_goodness_of_fit_ref 1.123
_refine_ls_hydrogen_treatment constr
_refine_ls_matrix_type full
_refine_ls_number_parameters 85
_refine_ls_number_reflns 1522
_refine_ls_number_restraints 0
_refine_ls_restrained_S_all 1.123
_refine_ls_R_factor_all 0.0318
_refine_ls_R_factor_gt 0.0303
_refine_ls_shift/su_max 0.000
_refine_ls_shift/su_mean 0.000
_refine_ls_structure_factor_coef Fsqd
_refine_ls_weighting_details 'calc w=1/[\s^2^(Fo^2^)+(0.0400P)^2^+1.9099P] where P=(Fo^2^+2Fc^2^)/3'
_refine_ls_weighting_scheme calc
_refine_ls_wR_factor_gt 0.0753
_refine_ls_wR_factor_ref 0.0764
_reflns_number_gt 1438
_reflns_number_total 1522
_reflns_threshold_expression >2sigma(I)
_cod_data_source_file c1dt10104h.txt
_cod_data_source_block Cu(dmit)2Cl
_cod_original_cell_volume 1498.6(5)
_cod_original_sg_symbol_H-M 'C 2/c'
_cod_database_code 7015791

loop_
_symmetry_equiv_pos_as_xyz
'x, y, z'
'-x, y, -z+1/2'
'x+1/2, y+1/2, z'
'-x+1/2, y+1/2, -z+1/2'
'-x, -y, -z'
'x, -y, z-1/2'
'-x+1/2, -y+1/2, -z'
'x+1/2, -y+1/2, z-1/2'

loop_
_atom_site_label
_atom_site_type_symbol
_atom_site_fract_x
_atom_site_fract_y
_atom_site_fract_z
_atom_site_U_iso_or_equiv
_atom_site_adp_type
_atom_site_occupancy
_atom_site_symmetry_multiplicity
_atom_site_calc_flag
_atom_site_refinement_flags
_atom_site_disorder_assembly
_atom_site_disorder_group
Cu1 Cu 0.5000 0.21560(4) 0.7500 0.02980(14) Uani 1 2 d S . .
Cl1 Cl 0.5000 -0.02559(8) 0.7500 0.0344(2) Uani 1 2 d S . .
S1 S 0.53525(6) 0.33804(6) 0.63877(3) 0.03211(16) Uani 1 1 d . . .
N1 N 0.55214(18) 0.19132(18) 0.49509(11) 0.0257(4) Uani 1 1 d . . .
C3 C 0.6342(2) 0.0923(2) 0.46965(14) 0.0306(5) Uani 1 1 d . . .
H3A H 0.6236 0.0569 0.4143 0.037 Uiso 1 1 calc R . .
C1 C 0.5995(2) 0.2173(2) 0.58026(13) 0.0238(4) Uani 1 1 d . . .
N2 N 0.70990(17) 0.13503(19) 0.60856(11) 0.0255(4) Uani 1 1 d . . .
C5 C 0.7962(2) 0.1313(3) 0.69647(15) 0.0351(5) Uani 1 1 d . . .
H5A H 0.8243 0.2269 0.7149 0.053 Uiso 1 1 calc R . .
H5B H 0.8735 0.0732 0.6985 0.053 Uiso 1 1 calc R . .
H5C H 0.7475 0.0913 0.7339 0.053 Uiso 1 1 calc R . .
C2 C 0.4348(2) 0.2596(3) 0.43786(15) 0.0356(5) Uani 1 1 d . . .
H2A H 0.3604 0.2532 0.4627 0.053 Uiso 1 1 calc R . .
H2B H 0.4124 0.2121 0.3830 0.053 Uiso 1 1 calc R . .
H2C H 0.4543 0.3586 0.4302 0.053 Uiso 1 1 calc R . .
C4 C 0.7316(2) 0.0576(2) 0.54016(15) 0.0306(5) Uani 1 1 d . . .
H4A H 0.8011 -0.0068 0.5427 0.037 Uiso 1 1 calc R . .

loop_
_atom_site_aniso_label
_atom_site_aniso_U_11
_atom_site_aniso_U_22
_atom_site_aniso_U_33
_atom_site_aniso_U_23
_atom_site_aniso_U_13
_atom_site_aniso_U_12
Cu1 0.0383(2) 0.0303(2) 0.0233(2) 0.000 0.01275(16) 0.000
Cl1 0.0490(4) 0.0262(4) 0.0265(4) 0.000 0.0074(3) 0.000
S1 0.0505(3) 0.0242(3) 0.0274(3) 0.0054(2) 0.0205(2) 0.0107(2)
N1 0.0294(9) 0.0251(8) 0.0240(9) 0.0042(7) 0.0095(7) -0.0002(7)
C3 0.0407(12) 0.0279(10) 0.0269(11) -0.0047(8) 0.0154(10) -0.0027(9)
C1 0.0288(10) 0.0216(9) 0.0233(10) 0.0038(7) 0.0110(8) -0.0009(7)
N2 0.0292(8) 0.0248(8) 0.0236(8) 0.0015(6) 0.0087(7) 0.0002(7)
C5 0.0339(11) 0.0378(12) 0.0293(11) 0.0019(9) 0.0011(9) 0.0027(9)
C2 0.0400(12) 0.0344(11) 0.0292(11) 0.0079(9) 0.0041(10) 0.0024(10)
C4 0.0316(11) 0.0267(10) 0.0376(12) -0.0033(9) 0.0166(9) 0.0008(8)

loop_
_atom_type_symbol
_atom_type_description
_atom_type_scat_dispersion_real
_atom_type_scat_dispersion_imag
_atom_type_scat_source
C C 0.0033 0.0016 'International Tables Vol C Tables 4.2.6.8 and 6.1.1.4'
H H 0.0000 0.0000 'International Tables Vol C Tables 4.2.6.8 and 6.1.1.4'
N N 0.0061 0.0033 'International Tables Vol C Tables 4.2.6.8 and 6.1.1.4'
S S 0.1246 0.1234 'International Tables Vol C Tables 4.2.6.8 and 6.1.1.4'
Cl Cl 0.1484 0.1585 'International Tables Vol C Tables 4.2.6.8 and 6.1.1.4'
Cu Cu 0.3201 1.2651 'International Tables Vol C Tables 4.2.6.8 and 6.1.1.4'

loop_
_geom_angle_atom_site_label_1
_geom_angle_atom_site_label_2
_geom_angle_atom_site_label_3
_geom_angle
_geom_angle_site_symmetry_1
_geom_angle_site_symmetry_3
_geom_angle_publ_flag
S1 Cu1 S1 118.62(3) 2_656 . ?
S1 Cu1 Cl1 120.692(17) 2_656 . ?
S1 Cu1 Cl1 120.692(17) . . ?
C1 S1 Cu1 106.07(7) . . ?
C1 N1 C3 109.67(18) . . ?
C1 N1 C2 125.24(19) . . ?
C3 N1 C2 125.07(19) . . ?
C4 C3 N1 106.85(19) . . ?
C4 C3 H3A 126.6 . . ?
N1 C3 H3A 126.6 . . ?
N2 C1 N1 106.50(17) . . ?
N2 C1 S1 127.31(16) . . ?
N1 C1 S1 126.12(16) . . ?
C1 N2 C4 109.32(18) . . ?
C1 N2 C5 125.67(18) . . ?
C4 N2 C5 124.97(19) . . ?
N2 C5 H5A 109.5 . . ?
N2 C5 H5B 109.5 . . ?
H5A C5 H5B 109.5 . . ?
N2 C5 H5C 109.5 . . ?
H5A C5 H5C 109.5 . . ?
H5B C5 H5C 109.5 . . ?
N1 C2 H2A 109.5 . . ?
N1 C2 H2B 109.5 . . ?
H2A C2 H2B 109.5 . . ?
N1 C2 H2C 109.5 . . ?
H2A C2 H2C 109.5 . . ?
H2B C2 H2C 109.5 . . ?
C3 C4 N2 107.66(19) . . ?
C3 C4 H4A 126.2 . . ?
N2 C4 H4A 126.2 . . ?

loop_
_geom_bond_atom_site_label_1
_geom_bond_atom_site_label_2
_geom_bond_distance
_geom_bond_site_symmetry_2
_geom_bond_publ_flag
Cu1 S1 2.2376(6) 2_656 ?
Cu1 S1 2.2376(6) . ?
Cu1 Cl1 2.2497(9) . ?
S1 C1 1.714(2) . ?
N1 C1 1.350(3) . ?
N1 C3 1.389(3) . ?
N1 C2 1.459(3) . ?
C3 C4 1.340(3) . ?
C3 H3A 0.9300 . ?
C1 N2 1.350(3) . ?
N2 C4 1.386(3) . ?
N2 C5 1.458(3) . ?
C5 H5A 0.9600 . ?
C5 H5B 0.9600 . ?
C5 H5C 0.9600 . ?
C2 H2A 0.9600 . ?
C2 H2B 0.9600 . ?
C2 H2C 0.9600 . ?
C4 H4A 0.9300 . ?
